data_7045864
loop_
_publ_author_name
'Bai, Shi-Qiang'
'Wong, Ivy Hoi Ka'
'Lin, Ming'
'Young, David James'
'Hor, T. S. Andy'

_publ_section_title
;
 A thermoelectric copper-iodide composite from the pyrolysis of a
 well-defined coordination polymer.
;
_journal_issue 16
_journal_name_full 'Dalton transactions (Cambridge, England : 2003)'
_journal_page_first 5564
_journal_page_last 5569
_journal_paper_doi 10.1039/c8dt00090e
_journal_volume 47
_journal_year 2018
_chemical_formula_sum 'C16 H31 Cu2 I2 N S2'
_chemical_formula_weight 682.42
_space_group_IT_number 14
_space_group_name_Hall '-P 2ybc'
_space_group_name_H-M_alt 'P 1 21/c 1'
_symmetry_cell_setting monoclinic
_symmetry_space_group_name_Hall '-P 2ybc'
_symmetry_space_group_name_H-M 'P 1 21/c 1'
_atom_sites_solution_hydrogens geom
_atom_sites_solution_primary direct
_atom_sites_solution_secondary difmap
_audit_creation_method SHELXL-97
_audit_update_record
;
2017-11-21 deposited with the CCDC.
2018-03-16 downloaded from the CCDC.
;
_cell_angle_alpha 90.00
_cell_angle_beta 110.243(2)
_cell_angle_gamma 90.00
_cell_formula_units_Z 4
_cell_length_a 16.6274(14)
_cell_length_b 10.6924(9)
_cell_length_c 13.1711(11)
_cell_measurement_reflns_used 8690
_cell_measurement_temperature 100(2)
_cell_measurement_theta_max 27.51
_cell_measurement_theta_min 2.31
_cell_volume 2197.0(3)
_computing_cell_refinement 'Bruker SMART'
_computing_data_collection 'Bruker SMART'
_computing_data_reduction 'Bruker SAINT'
_computing_molecular_graphics 'Bruker SHELXTL'
_computing_publication_material 'Bruker SHELXTL'
_computing_structure_refinement 'SHELXL-97 (Sheldrick, 1997)'
_computing_structure_solution 'SHELXS-97 (Sheldrick, 1990)'
_diffrn_ambient_temperature 100(2)
_diffrn_measured_fraction_theta_full 0.997
_diffrn_measured_fraction_theta_max 0.997
_diffrn_measurement_device_type 'CCD area detector'
_diffrn_measurement_method 'phi and omega scans'
_diffrn_radiation_monochromator graphite
_diffrn_radiation_source 'fine-focus sealed tube'
_diffrn_radiation_type MoK\a
_diffrn_radiation_wavelength 0.71073
_diffrn_reflns_av_R_equivalents 0.0386
_diffrn_reflns_av_sigmaI/netI 0.0432
_diffrn_reflns_limit_h_max 21
_diffrn_reflns_limit_h_min -11
_diffrn_reflns_limit_k_max 13
_diffrn_reflns_limit_k_min -13
_diffrn_reflns_limit_l_max 17
_diffrn_reflns_limit_l_min -17
_diffrn_reflns_number 14706
_diffrn_reflns_theta_full 27.50
_diffrn_reflns_theta_max 27.50
_diffrn_reflns_theta_min 1.31
_exptl_absorpt_coefficient_mu 4.935
_exptl_absorpt_correction_T_max 0.5056
_exptl_absorpt_correction_T_min 0.1687
_exptl_absorpt_correction_type multi-scan
_exptl_crystal_colour Blue
_exptl_crystal_density_diffrn 2.063
_exptl_crystal_density_meas ?
_exptl_crystal_density_method 'not measured'
_exptl_crystal_description Block
_exptl_crystal_F_000 1320
_exptl_crystal_size_max 0.56
_exptl_crystal_size_mid 0.24
_exptl_crystal_size_min 0.16
_refine_diff_density_max 3.328
_refine_diff_density_min -1.167
_refine_diff_density_rms 0.259
_refine_ls_extinction_method none
_refine_ls_goodness_of_fit_ref 1.162
_refine_ls_hydrogen_treatment mixed
_refine_ls_matrix_type full
_refine_ls_number_parameters 267
_refine_ls_number_reflns 5031
_refine_ls_number_restraints 69
_refine_ls_restrained_S_all 1.154
_refine_ls_R_factor_all 0.0608
_refine_ls_R_factor_gt 0.0574
_refine_ls_shift/su_max 0.001
_refine_ls_shift/su_mean 0.000
_refine_ls_structure_factor_coef Fsqd
_refine_ls_weighting_details 'calc w=1/[\s^2^(Fo^2^)+(0.0425P)^2^+53.4538P] where P=(Fo^2^+2Fc^2^)/3'
_refine_ls_weighting_scheme calc
_refine_ls_wR_factor_gt 0.1561
_refine_ls_wR_factor_ref 0.1576
_reflns_number_gt 4636
_reflns_number_total 5031
_reflns_threshold_expression >2sigma(I)
_cod_data_source_file c8dt00090e2.cif
_cod_data_source_block 1
_cod_depositor_comments
;
The following automatic conversions were performed:

'_symmetry_cell_setting' value 'Monoclinic' changed to 'monoclinic'
according to
/home/data/users/saulius/crontab/automatic-downloads/rss-feeds/RSC/lib/dictionaries/cif_core.dic
dictionary named 'cif_core.dic' version 2.4.2 from 2011-04-26.

'_exptl_absorpt_correction_type' value 'Multi-scan' changed to
'multi-scan' according to
/home/data/users/saulius/crontab/automatic-downloads/rss-feeds/RSC/lib/dictionaries/cif_core.dic
dictionary named 'cif_core.dic' version 2.4.2 from 2011-04-26.

'_exptl_crystal_density_meas' value 'Not Measured' was changed to '?'
- the value is perceived as not measured.

Automatic conversion script
Id: cif_fix_values 4973 2017-02-22 13:04:09Z antanas 

 Adding full bibliography for 7045864.cif.
;
_cod_original_sg_symbol_H-M P2(1)/c
_cod_database_code 7045864

loop_
_symmetry_equiv_pos_as_xyz
'x, y, z'
'-x, y+1/2, -z+1/2'
'-x, -y, -z'
'x, -y-1/2, z-1/2'

loop_
_atom_site_label
_atom_site_type_symbol
_atom_site_fract_x
_atom_site_fract_y
_atom_site_fract_z
_atom_site_U_iso_or_equiv
_atom_site_adp_type
_atom_site_occupancy
_atom_site_symmetry_multiplicity
_atom_site_calc_flag
_atom_site_refinement_flags
_atom_site_disorder_assembly
_atom_site_disorder_group
Cu1 Cu 0.32825(7) 0.25582(10) 0.16869(9) 0.0206(2) Uani 1 1 d . . .
Cu2 Cu 0.43269(7) 0.44061(10) 0.50551(8) 0.0206(2) Uani 1 1 d . . .
I1 I 0.33486(4) 0.27547(5) 0.37036(4) 0.02252(16) Uani 1 1 d . . .
I2 I 0.41431(4) 0.66834(5) 0.42399(5) 0.02314(16) Uani 1 1 d . . .
S1 S 0.20592(15) 0.3417(2) 0.0479(2) 0.0256(5) Uani 1 1 d . . .
S2 S 0.62011(14) 0.56653(19) 0.35131(16) 0.0182(4) Uani 1 1 d . . .
N1 N 0.4025(5) 0.4018(7) 0.1380(6) 0.0191(14) Uani 1 1 d . . .
H1N H 0.420(7) 0.385(10) 0.086(8) 0.02(2) Uiso 1 1 d . . .
C1 C 0.3441(6) 0.5098(9) 0.1085(8) 0.0240(18) Uani 1 1 d . A .
H1A H 0.3723 0.5793 0.0841 0.029 Uiso 1 1 calc R . .
H1B H 0.3316 0.5385 0.1729 0.029 Uiso 1 1 calc R . .
C2 C 0.2607(6) 0.4767(9) 0.0190(8) 0.0269(19) Uani 1 1 d . A .
H2A H 0.2730 0.4604 -0.0482 0.032 Uiso 1 1 calc R . .
H2B H 0.2218 0.5497 0.0056 0.032 Uiso 1 1 calc R . .
C3 C 0.4810(6) 0.4219(8) 0.2328(7) 0.0213(17) Uani 1 1 d . A .
H3A H 0.5176 0.3466 0.2432 0.026 Uiso 1 1 calc R . .
H3B H 0.4646 0.4312 0.2979 0.026 Uiso 1 1 calc R . .
C4 C 0.5332(6) 0.5352(9) 0.2243(7) 0.0244(18) Uani 1 1 d . . .
H4A H 0.4952 0.6092 0.2040 0.029 Uiso 1 1 calc R A .
H4B H 0.5575 0.5209 0.1664 0.029 Uiso 1 1 calc R . .
C11 C 0.6980(6) 0.4421(8) 0.3631(7) 0.0211(17) Uani 1 1 d . . .
H11 H 0.6703 0.3596 0.3653 0.025 Uiso 1 1 calc R A .
C12 C 0.7704(6) 0.4631(9) 0.4709(8) 0.0250(18) Uani 1 1 d . A .
H12A H 0.7479 0.4562 0.5311 0.030 Uiso 1 1 calc R . .
H12B H 0.7944 0.5482 0.4726 0.030 Uiso 1 1 calc R . .
C13 C 0.8411(7) 0.3655(10) 0.4852(9) 0.032(2) Uani 1 1 d . . .
H13A H 0.8892 0.3830 0.5531 0.039 Uiso 1 1 calc R A .
H13B H 0.8183 0.2815 0.4918 0.039 Uiso 1 1 calc R . .
C14 C 0.8742(7) 0.3654(11) 0.3913(9) 0.036(2) Uani 1 1 d . A .
H14A H 0.9020 0.4466 0.3888 0.044 Uiso 1 1 calc R . .
H14B H 0.9178 0.2989 0.4026 0.044 Uiso 1 1 calc R . .
C15 C 0.8029(7) 0.3439(9) 0.2855(9) 0.032(2) Uani 1 1 d . . .
H15A H 0.7788 0.2590 0.2849 0.039 Uiso 1 1 calc R A .
H15B H 0.8257 0.3490 0.2255 0.039 Uiso 1 1 calc R . .
C16 C 0.7310(7) 0.4427(9) 0.2683(8) 0.0260(19) Uani 1 1 d . A .
H16A H 0.7536 0.5267 0.2614 0.031 Uiso 1 1 calc R . .
H16B H 0.6831 0.4242 0.2003 0.031 Uiso 1 1 calc R . .
C5 C 0.1566(7) 0.4072(12) 0.1463(13) 0.028(4) Uani 0.601(19) 1 d PD A 1
H5 H 0.2030 0.4376 0.2127 0.033 Uiso 0.601(19) 1 calc PR A 1
C6 C 0.0941(10) 0.5159(12) 0.0956(11) 0.038(5) Uani 0.601(19) 1 d PD A 1
H6C H 0.1263 0.5865 0.0794 0.046 Uiso 0.601(19) 1 calc PR A 1
H6D H 0.0508 0.4878 0.0268 0.046 Uiso 0.601(19) 1 calc PR A 1
C7 C 0.0487(12) 0.5603(9) 0.1737(16) 0.047(6) Uani 0.601(19) 1 d PD A 1
H7C H 0.0073 0.6274 0.1387 0.056 Uiso 0.601(19) 1 calc PR A 1
H7D H 0.0915 0.5951 0.2401 0.056 Uiso 0.601(19) 1 calc PR A 1
C8 C 0.0008(9) 0.4504(13) 0.2041(16) 0.048(6) Uani 0.601(19) 1 d PD A 1
H8C H -0.0451 0.4197 0.1385 0.058 Uiso 0.601(19) 1 calc PR A 1
H8D H -0.0263 0.4798 0.2560 0.058 Uiso 0.601(19) 1 calc PR A 1
C9 C 0.0638(11) 0.3424(13) 0.2556(13) 0.045(5) Uani 0.601(19) 1 d PD A 1
H9C H 0.0322 0.2719 0.2731 0.054 Uiso 0.601(19) 1 calc PR A 1
H9D H 0.1076 0.3715 0.3237 0.054 Uiso 0.601(19) 1 calc PR A 1
C10 C 0.1084(13) 0.2973(9) 0.1764(19) 0.044(7) Uani 0.601(19) 1 d PD A 1
H10C H 0.1494 0.2295 0.2105 0.053 Uiso 0.601(19) 1 calc PR A 1
H10D H 0.0649 0.2634 0.1100 0.053 Uiso 0.601(19) 1 calc PR A 1
C5A C 0.1275(12) 0.3998(15) 0.0949(13) 0.018(5) Uani 0.399(19) 1 d PDU A 2
H5A H 0.0793 0.4347 0.0326 0.021 Uiso 0.399(19) 1 calc PR A 2
C6A C 0.1621(9) 0.5027(14) 0.1819(14) 0.020(5) Uani 0.399(19) 1 d PDU A 2
H6A H 0.2123 0.4703 0.2416 0.024 Uiso 0.399(19) 1 calc PR A 2
H6B H 0.1810 0.5757 0.1497 0.024 Uiso 0.399(19) 1 calc PR A 2
C7A C 0.0918(12) 0.5438(13) 0.2272(17) 0.034(7) Uani 0.399(19) 1 d PD A 2
H7A H 0.0435 0.5821 0.1686 0.040 Uiso 0.399(19) 1 calc PR A 2
H7B H 0.1155 0.6075 0.2843 0.040 Uiso 0.399(19) 1 calc PR A 2
C8A C 0.0590(14) 0.4302(19) 0.2746(14) 0.037(7) Uani 0.399(19) 1 d PD A 2
H8A H 0.1064 0.3959 0.3368 0.044 Uiso 0.399(19) 1 calc PR A 2
H8B H 0.0129 0.4575 0.3010 0.044 Uiso 0.399(19) 1 calc PR A 2
C9A C 0.0245(11) 0.3274(16) 0.1876(17) 0.028(6) Uani 0.399(19) 1 d PD A 2
H9A H -0.0257 0.3598 0.1279 0.034 Uiso 0.399(19) 1 calc PR A 2
H9B H 0.0055 0.2544 0.2198 0.034 Uiso 0.399(19) 1 calc PR A 2
C10A C 0.0948(15) 0.2862(12) 0.142(2) 0.027(8) Uani 0.399(19) 1 d PD A 2
H10A H 0.0713 0.2224 0.0853 0.033 Uiso 0.399(19) 1 calc PR A 2
H10B H 0.1432 0.2481 0.2011 0.033 Uiso 0.399(19) 1 calc PR A 2

loop_
_atom_site_aniso_label
_atom_site_aniso_U_11
_atom_site_aniso_U_22
_atom_site_aniso_U_33
_atom_site_aniso_U_23
_atom_site_aniso_U_13
_atom_site_aniso_U_12
Cu1 0.0262(6) 0.0179(5) 0.0194(5) -0.0009(4) 0.0101(4) -0.0015(4)
Cu2 0.0262(6) 0.0191(5) 0.0205(5) -0.0007(4) 0.0130(4) -0.0011(4)
I1 0.0317(3) 0.0214(3) 0.0176(3) -0.0024(2) 0.0126(2) -0.0047(2)
I2 0.0285(3) 0.0195(3) 0.0259(3) 0.0043(2) 0.0152(2) 0.0035(2)
S1 0.0232(11) 0.0225(10) 0.0313(11) 0.0006(9) 0.0100(9) -0.0005(8)
S2 0.0223(10) 0.0171(9) 0.0178(9) -0.0002(7) 0.0103(8) -0.0013(8)
N1 0.017(3) 0.024(4) 0.019(3) -0.007(3) 0.010(3) -0.003(3)
C1 0.028(5) 0.022(4) 0.028(4) -0.003(4) 0.016(4) -0.005(4)
C2 0.030(5) 0.024(4) 0.029(5) 0.007(4) 0.014(4) 0.004(4)
C3 0.031(5) 0.017(4) 0.016(4) -0.001(3) 0.009(3) 0.001(3)
C4 0.032(5) 0.024(4) 0.020(4) -0.002(3) 0.012(4) 0.000(4)
C11 0.024(4) 0.015(4) 0.028(4) 0.002(3) 0.013(4) 0.002(3)
C12 0.022(4) 0.027(5) 0.029(4) 0.002(4) 0.012(4) 0.000(4)
C13 0.030(5) 0.033(5) 0.034(5) 0.003(4) 0.011(4) 0.008(4)
C14 0.033(5) 0.031(5) 0.049(6) -0.005(5) 0.019(5) 0.004(4)
C15 0.044(6) 0.023(5) 0.036(5) -0.007(4) 0.021(5) 0.002(4)
C16 0.035(5) 0.022(4) 0.029(5) -0.001(4) 0.021(4) 0.002(4)
C5 0.030(9) 0.028(8) 0.034(10) -0.009(7) 0.022(8) 0.000(7)
C6 0.043(11) 0.035(10) 0.048(11) 0.005(8) 0.030(9) 0.001(8)
C7 0.081(18) 0.030(10) 0.055(14) -0.001(9) 0.055(14) 0.000(11)
C8 0.055(14) 0.040(11) 0.069(15) 0.008(10) 0.047(13) 0.007(10)
C9 0.060(14) 0.042(12) 0.049(13) -0.008(10) 0.040(12) -0.017(10)
C10 0.036(14) 0.037(13) 0.068(19) 0.007(11) 0.031(14) -0.006(10)
C5A 0.015(6) 0.020(6) 0.020(6) 0.000(4) 0.008(4) -0.001(4)
C6A 0.020(6) 0.022(6) 0.023(6) 0.001(4) 0.012(4) -0.002(4)
C7A 0.014(12) 0.044(16) 0.037(15) -0.010(13) 0.001(10) -0.001(11)
C8A 0.038(16) 0.041(17) 0.041(15) 0.003(13) 0.026(13) -0.004(13)
C9A 0.031(13) 0.029(13) 0.031(13) 0.000(11) 0.018(11) -0.008(10)
C10A 0.015(13) 0.029(15) 0.039(17) -0.009(12) 0.012(12) -0.006(11)

loop_
_atom_type_symbol
_atom_type_description
_atom_type_scat_dispersion_real
_atom_type_scat_dispersion_imag
_atom_type_scat_source
C C 0.0033 0.0016 'International Tables Vol C Tables 4.2.6.8 and 6.1.1.4'
H H 0.0000 0.0000 'International Tables Vol C Tables 4.2.6.8 and 6.1.1.4'
N N 0.0061 0.0033 'International Tables Vol C Tables 4.2.6.8 and 6.1.1.4'
S S 0.1246 0.1234 'International Tables Vol C Tables 4.2.6.8 and 6.1.1.4'
Cu Cu 0.3201 1.2651 'International Tables Vol C Tables 4.2.6.8 and 6.1.1.4'
I I -0.4742 1.8119 'International Tables Vol C Tables 4.2.6.8 and 6.1.1.4'

loop_
_geom_angle_atom_site_label_1
_geom_angle_atom_site_label_2
_geom_angle_atom_site_label_3
_geom_angle
_geom_angle_site_symmetry_1
_geom_angle_site_symmetry_3
N1 Cu1 S2 111.7(2) . 2_645
N1 Cu1 S1 90.5(2) . .
S2 Cu1 S1 124.15(9) 2_645 .
N1 Cu1 I1 108.1(2) . .
S2 Cu1 I1 107.82(7) 2_645 .
S1 Cu1 I1 112.66(8) . .
S2 Cu2 Cu2 128.75(8) 3_666 3_666
S2 Cu2 I1 101.93(7) 3_666 .
Cu2 Cu2 I1 128.86(6) 3_666 .
S2 Cu2 I2 109.59(7) 3_666 .
Cu2 Cu2 I2 60.71(4) 3_666 .
I1 Cu2 I2 112.75(4) . .
S2 Cu2 I2 106.55(7) 3_666 3_666
Cu2 Cu2 I2 59.93(4) 3_666 3_666
I1 Cu2 I2 103.61(4) . 3_666
I2 Cu2 I2 120.63(4) . 3_666
Cu1 I1 Cu2 122.48(4) . .
Cu2 I2 Cu2 59.37(4) . 3_666
C5A S1 C2 106.4(6) . .
C5A S1 C5 21.3(6) . .
C2 S1 C5 102.5(5) . .
C5A S1 Cu1 119.3(6) . .
C2 S1 Cu1 94.3(3) . .
C5 S1 Cu1 99.4(4) . .
C4 S2 C11 104.9(4) . .
C4 S2 Cu1 105.7(3) . 2_655
C11 S2 Cu1 112.2(3) . 2_655
C4 S2 Cu2 109.5(3) . 3_666
C11 S2 Cu2 111.1(3) . 3_666
Cu1 S2 Cu2 112.86(9) 2_655 3_666
C1 N1 C3 114.8(7) . .
C1 N1 Cu1 104.7(5) . .
C3 N1 Cu1 110.5(5) . .
N1 C1 C2 111.4(7) . .
C1 C2 S1 114.3(6) . .
N1 C3 C4 114.5(7) . .
C3 C4 S2 111.8(6) . .
C12 C11 C16 111.6(8) . .
C12 C11 S2 106.2(6) . .
C16 C11 S2 111.8(6) . .
C11 C12 C13 109.8(8) . .
C14 C13 C12 112.3(9) . .
C15 C14 C13 111.3(9) . .
C14 C15 C16 110.6(8) . .
C11 C16 C15 110.7(8) . .
C6 C5 C10 110.5(6) . .
C6 C5 S1 111.6(8) . .
C10 C5 S1 106.2(7) . .
C7 C6 C5 110.7(6) . .
C6 C7 C8 110.7(6) . .
C7 C8 C9 110.4(6) . .
C8 C9 C10 110.2(6) . .
C5 C10 C9 110.3(6) . .
C6A C5A C10A 110.5(6) . .
C6A C5A S1 112.6(10) . .
C10A C5A S1 105.9(10) . .
C7A C6A C5A 110.5(6) . .
C6A C7A C8A 110.5(6) . .
C9A C8A C7A 110.5(6) . .
C8A C9A C10A 110.5(6) . .
C9A C10A C5A 110.5(6) . .

loop_
_geom_bond_atom_site_label_1
_geom_bond_atom_site_label_2
_geom_bond_distance
_geom_bond_site_symmetry_2
Cu1 N1 2.114(7) .
Cu1 S2 2.249(2) 2_645
Cu1 S1 2.296(3) .
Cu1 I1 2.6287(12) .
Cu2 S2 2.341(2) 3_666
Cu2 Cu2 2.621(2) 3_666
Cu2 I1 2.6322(12) .
Cu2 I2 2.6359(12) .
Cu2 I2 2.6564(13) 3_666
I2 Cu2 2.6564(13) 3_666
S1 C5A 1.739(14) .
S1 C2 1.817(10) .
S1 C5 1.891(12) .
S2 C4 1.824(9) .
S2 C11 1.825(9) .
S2 Cu1 2.249(2) 2_655
S2 Cu2 2.341(2) 3_666
N1 C1 1.472(12) .
N1 C3 1.477(11) .
C1 C2 1.518(13) .
C3 C4 1.517(13) .
C11 C12 1.528(13) .
C11 C16 1.529(12) .
C12 C13 1.533(13) .
C13 C14 1.518(15) .
C14 C15 1.502(16) .
C15 C16 1.552(14) .
C5 C6 1.547(5) .
C5 C10 1.549(5) .
C6 C7 1.546(5) .
C7 C8 1.548(5) .
C8 C9 1.550(5) .
C9 C10 1.551(5) .
C5A C6A 1.548(5) .
C5A C10A 1.549(5) .
C6A C7A 1.548(5) .
C7A C8A 1.549(5) .
C8A C9A 1.548(5) .
C9A C10A 1.549(5) .

loop_
_geom_hbond_atom_site_label_D
_geom_hbond_atom_site_label_H
_geom_hbond_atom_site_label_A
_geom_hbond_distance_DH
_geom_hbond_distance_HA
_geom_hbond_distance_DA
_geom_hbond_angle_DHA
_geom_hbond_site_symmetry_A
N1 H1N I1 0.86(11) 3.20(10) 3.814(7) 131(8) 4_565
